data_1541791
loop_
_publ_author_name
'Milinski, N.'
'Radivojevic, P.'
'Djuric, S.'
'Ribar, B.'

_publ_section_title
;
 Tetraaquatri(nitrato)cerium(III), Ce (H2 O)4 (N O3)3
;
_journal_name_full 'Crystal Structure Communications'
_journal_page_first 1241
_journal_page_last 1244
_journal_volume 11
_journal_year 1982
_chemical_formula_sum 'Ce H8 N3 O13'
_chemical_name_systematic 'Ce (N O3)3 (H2 O)4'
_space_group_IT_number 61
_symmetry_space_group_name_Hall '-P 2ac 2ab'
_symmetry_space_group_name_H-M 'P b c a'
_cell_angle_alpha 90
_cell_angle_beta 90
_cell_angle_gamma 90
_cell_formula_units_Z 8
_cell_length_a 11.756
_cell_length_b 12.901
_cell_length_c 13.522
_cell_volume 2050.803
_citation_journal_id_ASTM CSCMCS
_cod_data_source_file Milinski_CSCMCS_1982_1387.cif
_cod_data_source_block H8Ce1N3O13
_cod_original_formula_sum 'H8 Ce1 N3 O13'
_cod_database_code 1541791

loop_
_symmetry_equiv_pos_as_xyz
x,y,z
-x+1/2,-y,z+1/2
x+1/2,-y+1/2,-z
-x,y+1/2,-z+1/2
-x,-y,-z
x-1/2,y,-z-1/2
-x-1/2,y-1/2,z
x,-y-1/2,z-1/2

loop_
_atom_site_label
_atom_site_type_symbol
_atom_site_fract_x
_atom_site_fract_y
_atom_site_fract_z
_atom_site_occupancy
_atom_site_U_iso_or_equiv
O13 O-2 0.2803 0.3309 0.2422 1 0.0
O1 O-2 -0.0225 -0.0564 0.1522 1 0.0
O6 O-2 0.0625 0.2102 0.2896 1 0.0
O2 O-2 0.1343 0.027 0.1774 1 0.0
O4 O-2 0.2208 0.1636 0.3566 1 0.0
O10 O-2 0.2157 0.0957 -0.022 1 0.0
Ce1 Ce+3 0.17261 0.21735 0.12281 1 0.0
N3 N+5 0.0051 0.401 0.1139 1 0.0
O12 O-2 0.3292 0.3115 0.0372 1 0.0
O9 O-2 -0.0614 0.4718 0.1034 1 0.0
O11 O-2 0.3512 0.1225 0.162 1 0.0
N2 N+5 0.1241 0.1969 0.3656 1 0.0
O8 O-2 0.1115 0.4131 0.1173 1 0.0
N1 N+5 0.036 0.0206 0.1412 1 0.0
O7 O-2 -0.0287 0.3098 0.1234 1 0.0
O5 O-2 0.0832 0.225 0.4482 1 0.0
O3 O-2 -0.0029 0.099 0.0959 1 0.0
